data_7245699
loop_
_publ_author_name
'Pylova, Ekaterina Konstantinovna'
'Khisamov, Radmir M.'
'Bashirov, Denis Aleksandrovich'
'Sukhikh, Taisiya Sergeevna'
'Konchenko, Sergey Nikolaevich'

_publ_section_title
;
 The effect of halides and coordination mode of
 4-amino-2,1,3-benzothiadiazole on the luminescence properties of its Zn
 complexes
;
_journal_name_full CrystEngComm
_journal_paper_doi 10.1039/D2CE01215D
_journal_year 2022
_chemical_formula_moiety 'C12 H10 Br2 N6 S2 Zn'
_chemical_formula_sum 'C12 H10 Br2 N6 S2 Zn'
_chemical_formula_weight 527.57
_space_group_crystal_system monoclinic
_space_group_IT_number 15
_space_group_name_Hall '-C 2yc'
_space_group_name_H-M_alt 'C 1 2/c 1'
_atom_sites_solution_hydrogens mixed
_atom_sites_solution_primary direct
_audit_creation_date 2021-09-01
_audit_creation_method
;
Olex2 1.2
(compiled 2018.05.29 svn.r3508 for OlexSys, GUI svn.r5506)
;
_audit_update_record
;
2022-03-23 deposited with the CCDC.	2022-10-20 downloaded from the CCDC.
;
_cell_angle_alpha 90
_cell_angle_beta 102.417(2)
_cell_angle_gamma 90
_cell_formula_units_Z 4
_cell_length_a 27.4418(12)
_cell_length_b 4.7724(2)
_cell_length_c 12.8595(5)
_cell_measurement_reflns_used 1872
_cell_measurement_temperature 296(2)
_cell_measurement_theta_max 26.25
_cell_measurement_theta_min 3.04
_cell_volume 1644.73(12)
_computing_cell_refinement 'Bruker SAINT'
_computing_data_collection 'Bruker APEX2'
_computing_data_reduction 'Bruker SAINT'
_computing_molecular_graphics 'Olex2 (Dolomanov et al., 2009)'
_computing_publication_material 'Olex2 (Dolomanov et al., 2009)'
_computing_structure_refinement 'ShelXL (Sheldrick, 2015)'
_computing_structure_solution 'XS (Sheldrick, 2008)'
_diffrn_ambient_temperature 296(2)
_diffrn_detector CCD
_diffrn_detector_area_resol_mean 8.33
_diffrn_detector_type 'Bruker APEXII CCD area detector'
_diffrn_measured_fraction_theta_full 0.996
_diffrn_measured_fraction_theta_max 0.996
_diffrn_measurement_device '\k-geometry diffractometer'
_diffrn_measurement_device_type 'Bruker APEX diffractometer'
_diffrn_measurement_method '\w and \f scans'
_diffrn_radiation_monochromator graphite
_diffrn_radiation_type MoK\a
_diffrn_radiation_wavelength 0.71073
_diffrn_reflns_av_R_equivalents 0.0261
_diffrn_reflns_av_unetI/netI 0.0321
_diffrn_reflns_Laue_measured_fraction_full 0.996
_diffrn_reflns_Laue_measured_fraction_max 0.996
_diffrn_reflns_limit_h_max 28
_diffrn_reflns_limit_h_min -34
_diffrn_reflns_limit_k_max 5
_diffrn_reflns_limit_k_min -5
_diffrn_reflns_limit_l_max 15
_diffrn_reflns_limit_l_min -16
_diffrn_reflns_number 4139
_diffrn_reflns_point_group_measured_fraction_full 0.996
_diffrn_reflns_point_group_measured_fraction_max 0.996
_diffrn_reflns_theta_full 25.242
_diffrn_reflns_theta_max 26.412
_diffrn_reflns_theta_min 3.040
_diffrn_source 'sealed tube'
_exptl_absorpt_coefficient_mu 6.612
_exptl_absorpt_correction_T_max 0.7454
_exptl_absorpt_correction_T_min 0.5351
_exptl_absorpt_correction_type multi-scan
_exptl_absorpt_process_details
'SADABS-2008/1 (Bruker,2008) was used for absorption correction. wR2(int) was 0.0759 before and 0.0336 after correction. The Ratio of minimum to maximum transmission is 0.7179. The \l/2 correction factor is 0.0015.'
_exptl_crystal_colour 'grayish yellow'
_exptl_crystal_colour_modifier grayish
_exptl_crystal_colour_primary yellow
_exptl_crystal_density_diffrn 2.131
_exptl_crystal_description needle
_exptl_crystal_F_000 1024
_exptl_crystal_preparation Luminescent
_exptl_crystal_size_max 0.42
_exptl_crystal_size_mid 0.03
_exptl_crystal_size_min 0.03
_refine_diff_density_max 0.434
_refine_diff_density_min -0.410
_refine_diff_density_rms 0.075
_refine_ls_extinction_method none
_refine_ls_goodness_of_fit_ref 1.038
_refine_ls_hydrogen_treatment mixed
_refine_ls_matrix_type full
_refine_ls_number_parameters 111
_refine_ls_number_reflns 1671
_refine_ls_number_restraints 0
_refine_ls_restrained_S_all 1.038
_refine_ls_R_factor_all 0.0325
_refine_ls_R_factor_gt 0.0245
_refine_ls_shift/su_max 0.000
_refine_ls_shift/su_mean 0.000
_refine_ls_structure_factor_coef Fsqd
_refine_ls_weighting_details 'w=1/[\s^2^(Fo^2^)+(0.0312P)^2^+0.6382P] where P=(Fo^2^+2Fc^2^)/3'
_refine_ls_weighting_scheme calc
_refine_ls_wR_factor_gt 0.0577
_refine_ls_wR_factor_ref 0.0607
_reflns_Friedel_coverage 0.000
_reflns_number_gt 1429
_reflns_number_total 1671
_reflns_threshold_expression 'I > 2\s(I)'
_cod_data_source_file d2ce01215d2.cif
_cod_data_source_block ek15_4
_cod_database_code 7245699
_shelx_shelxl_version_number 2017/1
_shelx_space_group_comment
;
The symmetry employed for this shelxl refinement is uniquely defined
by the following loop, which should always be used as a source of
symmetry information in preference to the above space-group names.
They are only intended as comments.
;
_shelx_estimated_absorpt_t_max 0.826
_shelx_estimated_absorpt_t_min 0.168
_olex2_refinement_description
;
1. Fixed Uiso
 At 1.2 times of:
  All C(H) groups, All N(H,H) groups
2.a Aromatic/amide H refined with riding coordinates:
 C5(H5), C6(H6), C7(H7)
;
_olex2_submission_special_instructions 'No special instructions were received'

loop_
_space_group_symop_operation_xyz
'x, y, z'
'-x, y, -z+1/2'
'x+1/2, y+1/2, z'
'-x+1/2, y+1/2, -z+1/2'
'-x, -y, -z'
'x, -y, z-1/2'
'-x+1/2, -y+1/2, -z'
'x+1/2, -y+1/2, z-1/2'

loop_
_atom_site_label
_atom_site_type_symbol
_atom_site_fract_x
_atom_site_fract_y
_atom_site_fract_z
_atom_site_U_iso_or_equiv
_atom_site_adp_type
_atom_site_occupancy
_atom_site_site_symmetry_order
_atom_site_calc_flag
_atom_site_refinement_flags_posn
_atom_site_refinement_flags_adp
_atom_site_refinement_flags_occupancy
_atom_site_disorder_assembly
_atom_site_disorder_group
Br1 Br 0.03652(2) 0.15807(6) 0.89974(2) 0.03725(11) Uani 1 1 d . . . . .
Zn1 Zn 0.000000 0.43563(10) 0.750000 0.02855(13) Uani 1 2 d S T P . .
S2 S -0.19451(3) 0.5030(2) 0.54101(6) 0.0500(2) Uani 1 1 d . . . . .
N1 N -0.21311(9) 0.2700(7) 0.6158(2) 0.0473(7) Uani 1 1 d . . . . .
N3 N -0.14335(9) 0.6056(6) 0.61861(19) 0.0393(6) Uani 1 1 d . . . . .
N4 N -0.05738(9) 0.6581(5) 0.7942(2) 0.0311(5) Uani 1 1 d . . . . .
H4A H -0.0440(11) 0.736(8) 0.859(3) 0.037 Uiso 1 1 d R . . . .
H4B H -0.0645(11) 0.789(7) 0.745(2) 0.037 Uiso 1 1 d R . . . .
C1 C -0.17866(10) 0.2637(7) 0.7068(2) 0.0336(6) Uani 1 1 d . . . . .
C2 C -0.13882(9) 0.4570(6) 0.7079(2) 0.0300(6) Uani 1 1 d . . . . .
C4 C -0.09884(9) 0.4763(6) 0.7985(2) 0.0281(6) Uani 1 1 d . . . . .
C5 C -0.10036(10) 0.3086(6) 0.8835(2) 0.0340(7) Uani 1 1 d . . . . .
H5 H -0.074723 0.318508 0.943892 0.041 Uiso 1 1 calc R . . . .
C6 C -0.14051(12) 0.1189(7) 0.8815(2) 0.0408(7) Uani 1 1 d . . . . .
H6 H -0.140364 0.009033 0.941270 0.049 Uiso 1 1 calc R . . . .
C7 C -0.17906(11) 0.0912(7) 0.7960(2) 0.0405(7) Uani 1 1 d . . . . .
H7 H -0.204702 -0.036114 0.796157 0.049 Uiso 1 1 calc R . . . .

loop_
_atom_site_aniso_label
_atom_site_aniso_U_11
_atom_site_aniso_U_22
_atom_site_aniso_U_33
_atom_site_aniso_U_23
_atom_site_aniso_U_13
_atom_site_aniso_U_12
Br1 0.03910(18) 0.03702(19) 0.03247(17) 0.00639(11) 0.00067(12) 0.00066(12)
Zn1 0.0252(2) 0.0282(3) 0.0314(2) 0.000 0.00419(17) 0.000
S2 0.0361(4) 0.0624(6) 0.0451(5) 0.0089(4) -0.0055(3) -0.0043(4)
N1 0.0322(13) 0.0568(18) 0.0490(15) -0.0015(13) 0.0001(12) -0.0077(14)
N3 0.0318(12) 0.0409(15) 0.0429(14) 0.0071(11) 0.0027(11) -0.0002(11)
N4 0.0294(12) 0.0262(13) 0.0360(13) -0.0025(10) 0.0031(10) -0.0022(10)
C1 0.0247(13) 0.0342(15) 0.0413(15) -0.0028(12) 0.0060(12) 0.0007(12)
C2 0.0256(13) 0.0288(15) 0.0362(14) -0.0012(11) 0.0077(11) 0.0024(12)
C4 0.0243(12) 0.0255(14) 0.0342(14) -0.0079(11) 0.0059(11) 0.0033(11)
C5 0.0326(14) 0.0364(18) 0.0325(14) -0.0037(11) 0.0065(11) 0.0045(12)
C6 0.0458(17) 0.0402(18) 0.0412(16) 0.0039(13) 0.0198(14) 0.0009(14)
C7 0.0354(16) 0.0382(18) 0.0503(18) -0.0044(14) 0.0149(14) -0.0080(14)

loop_
_atom_type_symbol
_atom_type_description
_atom_type_scat_dispersion_real
_atom_type_scat_dispersion_imag
_atom_type_scat_source
C C 0.0033 0.0016 'International Tables Vol C Tables 4.2.6.8 and 6.1.1.4'
H H 0.0000 0.0000 'International Tables Vol C Tables 4.2.6.8 and 6.1.1.4'
Br Br -0.2901 2.4595 'International Tables Vol C Tables 4.2.6.8 and 6.1.1.4'
N N 0.0061 0.0033 'International Tables Vol C Tables 4.2.6.8 and 6.1.1.4'
S S 0.1246 0.1234 'International Tables Vol C Tables 4.2.6.8 and 6.1.1.4'
Zn Zn 0.2839 1.4301 'International Tables Vol C Tables 4.2.6.8 and 6.1.1.4'

loop_
_geom_angle_atom_site_label_1
_geom_angle_atom_site_label_2
_geom_angle_atom_site_label_3
_geom_angle
_geom_angle_site_symmetry_1
_geom_angle_site_symmetry_3
_geom_angle_publ_flag
Br1 Zn1 Br1 112.18(2) . 2_556 ?
N4 Zn1 Br1 106.00(7) . . ?
N4 Zn1 Br1 107.13(6) . 2_556 ?
N4 Zn1 Br1 106.00(7) 2_556 2_556 ?
N4 Zn1 Br1 107.13(6) 2_556 . ?
N4 Zn1 N4 118.53(14) . 2_556 ?
N3 S2 N1 100.62(13) . . ?
C1 N1 S2 106.3(2) . . ?
C2 N3 S2 106.2(2) . . ?
Zn1 N4 H4A 106(2) . . ?
Zn1 N4 H4B 103(2) . . ?
H4A N4 H4B 110(3) . . ?
C4 N4 Zn1 110.71(17) . . ?
C4 N4 H4A 112(2) . . ?
C4 N4 H4B 114(2) . . ?
N1 C1 C2 112.9(3) . . ?
N1 C1 C7 126.6(3) . . ?
C7 C1 C2 120.5(2) . . ?
N3 C2 C1 114.0(2) . . ?
N3 C2 C4 125.8(3) . . ?
C4 C2 C1 120.3(2) . . ?
C2 C4 N4 119.0(2) . . ?
C5 C4 N4 123.0(2) . . ?
C5 C4 C2 117.9(3) . . ?
C4 C5 H5 119.5 . . ?
C4 C5 C6 121.1(3) . . ?
C6 C5 H5 119.5 . . ?
C5 C6 H6 118.6 . . ?
C7 C6 C5 122.9(3) . . ?
C7 C6 H6 118.6 . . ?
C1 C7 H7 121.3 . . ?
C6 C7 C1 117.3(3) . . ?
C6 C7 H7 121.3 . . ?

loop_
_geom_bond_atom_site_label_1
_geom_bond_atom_site_label_2
_geom_bond_distance
_geom_bond_site_symmetry_2
_geom_bond_publ_flag
Br1 Zn1 2.3742(4) . ?
Zn1 N4 2.077(2) . ?
Zn1 N4 2.077(2) 2_556 ?
S2 N1 1.622(3) . ?
S2 N3 1.614(2) . ?
N1 C1 1.338(3) . ?
N3 C2 1.332(4) . ?
N4 H4A 0.91(3) . ?
N4 H4B 0.88(3) . ?
N4 C4 1.441(4) . ?
C1 C2 1.428(4) . ?
C1 C7 1.414(4) . ?
C2 C4 1.421(4) . ?
C4 C5 1.363(4) . ?
C5 H5 0.9300 . ?
C5 C6 1.422(4) . ?
C6 H6 0.9300 . ?
C6 C7 1.358(4) . ?
C7 H7 0.9300 . ?

loop_
_geom_torsion_atom_site_label_1
_geom_torsion_atom_site_label_2
_geom_torsion_atom_site_label_3
_geom_torsion_atom_site_label_4
_geom_torsion
_geom_torsion_site_symmetry_1
_geom_torsion_site_symmetry_2
_geom_torsion_site_symmetry_3
_geom_torsion_site_symmetry_4
_geom_torsion_publ_flag
Zn1 N4 C4 C2 -94.8(2) . . . . ?
Zn1 N4 C4 C5 81.4(3) . . . . ?
S2 N1 C1 C2 0.3(3) . . . . ?
S2 N1 C1 C7 -179.9(3) . . . . ?
S2 N3 C2 C1 0.0(3) . . . . ?
S2 N3 C2 C4 179.4(2) . . . . ?
N1 S2 N3 C2 0.2(2) . . . . ?
N1 C1 C2 N3 -0.2(4) . . . . ?
N1 C1 C2 C4 -179.6(3) . . . . ?
N1 C1 C7 C6 -179.5(3) . . . . ?
N3 S2 N1 C1 -0.3(3) . . . . ?
N3 C2 C4 N4 -3.9(4) . . . . ?
N3 C2 C4 C5 179.7(3) . . . . ?
N4 C4 C5 C6 -175.8(3) . . . . ?
C1 C2 C4 N4 175.5(2) . . . . ?
C1 C2 C4 C5 -1.0(4) . . . . ?
C2 C1 C7 C6 0.3(4) . . . . ?
C2 C4 C5 C6 0.4(4) . . . . ?
C4 C5 C6 C7 0.5(5) . . . . ?
C5 C6 C7 C1 -0.9(5) . . . . ?
C7 C1 C2 N3 -180.0(3) . . . . ?
C7 C1 C2 C4 0.6(4) . . . . ?
